data_4312338
loop_
_publ_author_name
'Hong-Xia Zhang'
'Jie Zhang'
'Shou-Tian Zheng'
'Guo-Yu Yang'

_publ_contact_author_address
;
   Coordination and Hydrothermal Chemistry Group,
   State Key Laboratory of the Structural Chemistry,
   Fujian Institute of Research on the Structure of Matter,
   Chinese Academy of Sciences, Fuzhou, Fujian 350002, China
;
_publ_contact_author_email ygy@ms.fjirsm.ac.cn
_publ_contact_author_fax 86-591-3710051
_publ_contact_author_name 'Dr. Guo-Yu Yang'
_publ_section_title
;
 [[Ge7O13(OH)2F3]^3-^.Cl^-^.2[Ni(dien)2]^2+^: The First Chainlike
 Germanate Templated by a Transition Metal Complex
;
_journal_name_full 'Inorganic Chemistry'
_journal_page_first 6595
_journal_page_last 6597
_journal_paper_doi 10.1021/ic034645m
_journal_volume 42
_journal_year 2003
_chemical_formula_sum 'C16 H54 Cl F3 Ge7 N12 Ni2 O15'
_chemical_formula_weight 1372.71
_chemical_name_systematic
;
 ?
;
_space_group_IT_number 13
_symmetry_cell_setting monoclinic
_symmetry_space_group_name_Hall '-P 2yac'
_symmetry_space_group_name_H-M 'P 1 2/n 1'
_atom_sites_solution_hydrogens geom
_atom_sites_solution_primary direct
_atom_sites_solution_secondary difmap
_audit_creation_method SHELXL-97
_cell_angle_alpha 90.00
_cell_angle_beta 101.3520(10)
_cell_angle_gamma 90.00
_cell_formula_units_Z 2
_cell_length_a 8.8904(2)
_cell_length_b 17.4374(3)
_cell_length_c 13.2110(3)
_cell_measurement_reflns_used 115
_cell_measurement_temperature 293(2)
_cell_measurement_theta_max 25.05
_cell_measurement_theta_min 1.17
_cell_volume 2007.97(7)
_computing_cell_refinement 'Siemens SMART'
_computing_data_collection 'Siemens SMART'
_computing_data_reduction 'Siemens XPREP'
_computing_structure_refinement 'Siemens SHELXTL'
_computing_structure_solution 'Siemens SHELXTL'
_diffrn_ambient_temperature 293(2)
_diffrn_measured_fraction_theta_full 0.976
_diffrn_measured_fraction_theta_max 0.976
_diffrn_radiation_monochromator graphite
_diffrn_radiation_source 'fine-focus sealed tube'
_diffrn_radiation_type MoK\a
_diffrn_radiation_wavelength 0.71073
_diffrn_reflns_av_R_equivalents 0.0272
_diffrn_reflns_av_sigmaI/netI 0.0386
_diffrn_reflns_limit_h_max 6
_diffrn_reflns_limit_h_min -10
_diffrn_reflns_limit_k_max 20
_diffrn_reflns_limit_k_min -12
_diffrn_reflns_limit_l_max 15
_diffrn_reflns_limit_l_min -15
_diffrn_reflns_number 6034
_diffrn_reflns_theta_full 25.05
_diffrn_reflns_theta_max 25.05
_diffrn_reflns_theta_min 1.17
_exptl_absorpt_coefficient_mu 6.232
_exptl_absorpt_correction_T_max 1.0000
_exptl_absorpt_correction_T_min 0.7366
_exptl_absorpt_correction_type empirical
_exptl_absorpt_process_details 'SADABS (Sheldrick, 1996)'
_exptl_crystal_colour purple
_exptl_crystal_density_diffrn 2.270
_exptl_crystal_density_method 'not measured'
_exptl_crystal_description polyhedron
_exptl_crystal_F_000 1356
_exptl_crystal_size_max 0.38
_exptl_crystal_size_mid 0.26
_exptl_crystal_size_min 0.24
_refine_diff_density_max 0.696
_refine_diff_density_min -0.704
_refine_diff_density_rms 0.130
_refine_ls_extinction_method none
_refine_ls_goodness_of_fit_ref 1.119
_refine_ls_hydrogen_treatment mixed
_refine_ls_matrix_type full
_refine_ls_number_parameters 273
_refine_ls_number_reflns 3488
_refine_ls_number_restraints 0
_refine_ls_restrained_S_all 1.119
_refine_ls_R_factor_gt 0.0369
_refine_ls_shift/su_max 0.000
_refine_ls_shift/su_mean 0.000
_refine_ls_structure_factor_coef Fsqd
_refine_ls_weighting_details 'calc w=1/[\s^2^(Fo^2^)+(0.0226P)^2^+10.1106P] where P=(Fo^2^+2Fc^2^)/3'
_refine_ls_weighting_scheme calc
_refine_ls_wR_factor_gt 0.0762
_refine_ls_wR_factor_ref 0.0847
_reflns_number_gt 2907
_reflns_number_total 3488
_reflns_threshold_expression >2sigma(I)
_cod_data_source_file ic034645msi20030821_081452.cif
_cod_data_source_block '[Ge7O13(OH)2F3]^3-^.Cl^-^.2[Ni(dien)2]^2+^'
_cod_depositor_comments
;
The following automatic conversions were performed:

'_symmetry_cell_setting' value 'Monoclinic' changed to 'monoclinic'
according to the built-in table from CIF Core dictionary named
'cif_core.dic' version 2.4.1 from 2010-06-29.

Automatic conversion script
Id: cif_fix_values 1646 2011-03-28 12:23:43Z adriana 
;
_cod_database_code 4312338
_refine_ls_r_factor_ref 0.0506

loop_
_symmetry_equiv_pos_as_xyz
'x, y, z'
'-x+1/2, y, -z+1/2'
'-x, -y, -z'
'x-1/2, -y, z-1/2'

loop_
_atom_site_label
_atom_site_type_symbol
_atom_site_fract_x
_atom_site_fract_y
_atom_site_fract_z
_atom_site_U_iso_or_equiv
_atom_site_adp_type
_atom_site_occupancy
_atom_site_symmetry_multiplicity
_atom_site_calc_flag
_atom_site_refinement_flags
_atom_site_disorder_assembly
_atom_site_disorder_group
Ge1 Ge -0.18019(6) 0.35809(3) 0.16170(4) 0.01626(15) Uani 1 1 d . . .
Ge2 Ge 0.06646(6) 0.24431(3) 0.26178(5) 0.01735(15) Uani 1 1 d . . .
Ge3 Ge -0.2500 0.16390(4) 0.2500 0.01492(18) Uani 1 2 d S . .
Ge4 Ge -0.42095(7) 0.24358(3) 0.04924(4) 0.01923(15) Uani 1 1 d . . .
Ni1 Ni 0.5000 0.0000 0.5000 0.0216(2) Uani 1 2 d S . .
Ni2 Ni 0.2500 0.56127(6) 0.2500 0.0242(3) Uani 1 2 d S . .
Cl Cl 0.7500 0.17166(14) 0.7500 0.0456(6) Uani 1 2 d S . .
F1 F -0.1285(4) 0.44049(19) 0.0907(3) 0.0289(8) Uani 1 1 d . . .
F2 F -0.2500 0.0601(3) 0.2500 0.0289(11) Uani 1 2 d S . .
O1 O 0.2500 0.2168(3) 0.2500 0.0292(14) Uani 1 2 d S . .
O2 O 0.0768(4) 0.2677(2) 0.3929(3) 0.0239(9) Uani 1 1 d . . .
O3 O -0.2500 0.4194(3) 0.2500 0.0204(12) Uani 1 2 d S . .
O4 O -0.2500 0.2793(3) 0.2500 0.0148(11) Uani 1 2 d S . .
O5 O -0.5016(5) 0.2244(3) -0.0802(3) 0.0360(11) Uani 1 1 d . . .
H H -0.4336 0.2127 -0.1111 0.05(2) Uiso 1 1 calc R . .
O6 O -0.3020(4) 0.3241(2) 0.0484(3) 0.0227(9) Uani 1 1 d . . .
O7 O 0.0140(4) 0.3267(2) 0.1865(3) 0.0223(9) Uani 1 1 d . . .
O8 O -0.3264(4) 0.1642(2) 0.1078(3) 0.0213(9) Uani 1 1 d . . .
O9 O -0.0497(4) 0.1662(2) 0.2225(3) 0.0203(9) Uani 1 1 d . . .
N1 N 0.3298(6) 0.6502(3) 0.3610(4) 0.0302(12) Uani 1 1 d . . .
H1 H 0.2978(18) 0.696(2) 0.3354(13) 0.036 Uiso 1 1 calc R . .
H2 H 0.294(2) 0.6426(4) 0.418(3) 0.036 Uiso 1 1 calc R . .
N2 N 0.4804(6) 0.5567(3) 0.2443(4) 0.0343(14) Uani 1 1 d . . .
H3 H 0.517(4) 0.524(3) 0.280(3) 0.041 Uiso 1 1 calc R . .
N3 N 0.2318(7) 0.4806(3) 0.1266(4) 0.0392(15) Uani 1 1 d . . .
H4 H 0.194(2) 0.442(2) 0.1410(9) 0.047 Uiso 1 1 calc R . .
H5 H 0.180(3) 0.4974(10) 0.076(3) 0.047 Uiso 1 1 calc R . .
N4 N 0.7014(6) 0.0655(3) 0.5305(4) 0.0318(13) Uani 1 1 d . . .
H6 H 0.7061(6) 0.0953(16) 0.477(3) 0.038 Uiso 1 1 calc R . .
H7 H 0.7018(6) 0.0950(16) 0.585(3) 0.038 Uiso 1 1 calc R . .
N5 N 0.6449(6) -0.0896(3) 0.5595(5) 0.0394(16) Uani 1 1 d . . .
H8 H 0.617(3) -0.1063(19) 0.598(4) 0.047 Uiso 1 1 calc R . .
N6 N 0.5524(6) -0.0412(3) 0.3560(4) 0.0344(13) Uani 1 1 d . . .
H9 H 0.468(5) -0.0539(7) 0.314(2) 0.041 Uiso 1 1 calc R . .
H10 H 0.597(2) -0.005(2) 0.3272(17) 0.041 Uiso 1 1 calc R . .
C1 C 0.4991(8) 0.6471(4) 0.3835(6) 0.0404(17) Uani 1 1 d . . .
H11 H 0.5352(19) 0.6064(19) 0.436(3) 0.048 Uiso 1 1 calc R . .
H12 H 0.542(2) 0.698(2) 0.4119(15) 0.048 Uiso 1 1 calc R . .
C2 C 0.5536(8) 0.6292(4) 0.2852(6) 0.0437(19) Uani 1 1 d . . .
H13 H 0.5247(16) 0.671(2) 0.235(3) 0.052 Uiso 1 1 calc R . .
H14 H 0.666(6) 0.6238(5) 0.2992(9) 0.052 Uiso 1 1 calc R . .
C3 C 0.4897(8) 0.5359(4) 0.1382(5) 0.0387(18) Uani 1 1 d . . .
H15 H 0.598(5) 0.5242(7) 0.1335(6) 0.046 Uiso 1 1 calc R . .
H16 H 0.4525(19) 0.579(2) 0.090(2) 0.046 Uiso 1 1 calc R . .
C4 C 0.3889(9) 0.4655(4) 0.1098(6) 0.047(2) Uani 1 1 d . . .
H17 H 0.3850(9) 0.4525(9) 0.038(4) 0.057 Uiso 1 1 calc R . .
H18 H 0.433(2) 0.422(2) 0.152(2) 0.057 Uiso 1 1 calc R . .
C5 C 0.8318(8) 0.0143(5) 0.5498(7) 0.056(2) Uani 1 1 d . . .
H19 H 0.918(5) 0.0401(15) 0.592(2) 0.067 Uiso 1 1 calc R . .
H20 H 0.8599(19) 0.0011(8) 0.485(4) 0.067 Uiso 1 1 calc R . .
C6 C 0.7972(9) -0.0570(5) 0.6030(7) 0.057(2) Uani 1 1 d . . .
H21 H 0.863(4) -0.089(2) 0.5992(7) 0.068 Uiso 1 1 calc R . .
H22 H 0.8015(9) -0.0476(7) 0.664(4) 0.068 Uiso 1 1 calc R . .
C7 C 0.6368(9) -0.1457(4) 0.4760(6) 0.048(2) Uani 1 1 d . . .
H23 H 0.539(5) -0.1720(15) 0.4658(8) 0.058 Uiso 1 1 calc R . .
H24 H 0.717(4) -0.184(2) 0.4956(12) 0.058 Uiso 1 1 calc R . .
C8 C 0.6547(9) -0.1086(5) 0.3764(7) 0.051(2) Uani 1 1 d . . .
H25 H 0.764(6) -0.0921(9) 0.3811(7) 0.061 Uiso 1 1 calc R . .
H26 H 0.6282(16) -0.146(2) 0.318(3) 0.061 Uiso 1 1 calc R . .

loop_
_atom_site_aniso_label
_atom_site_aniso_U_11
_atom_site_aniso_U_22
_atom_site_aniso_U_33
_atom_site_aniso_U_23
_atom_site_aniso_U_13
_atom_site_aniso_U_12
Ge1 0.0150(3) 0.0175(3) 0.0166(3) 0.0009(2) 0.0041(2) -0.0016(2)
Ge2 0.0106(3) 0.0195(3) 0.0231(3) -0.0005(3) 0.0062(2) -0.0003(2)
Ge3 0.0120(4) 0.0149(4) 0.0188(4) 0.000 0.0053(3) 0.000
Ge4 0.0169(3) 0.0229(3) 0.0177(3) -0.0007(3) 0.0030(2) -0.0029(2)
Ni1 0.0193(5) 0.0208(5) 0.0247(6) 0.0058(5) 0.0045(4) -0.0006(4)
Ni2 0.0276(6) 0.0270(6) 0.0208(6) 0.000 0.0113(5) 0.000
Cl 0.0565(16) 0.0349(13) 0.0410(15) 0.000 -0.0009(12) 0.000
F1 0.0326(19) 0.0264(18) 0.0287(19) 0.0072(15) 0.0087(15) -0.0062(15)
F2 0.030(3) 0.020(2) 0.041(3) 0.000 0.016(2) 0.000
O1 0.013(3) 0.030(3) 0.049(4) 0.000 0.015(3) 0.000
O2 0.016(2) 0.030(2) 0.026(2) -0.0026(18) 0.0038(17) -0.0018(17)
O3 0.021(3) 0.012(3) 0.029(3) 0.000 0.006(2) 0.000
O4 0.014(3) 0.015(3) 0.016(3) 0.000 0.004(2) 0.000
O5 0.032(3) 0.051(3) 0.023(2) -0.004(2) 0.000(2) -0.004(2)
O6 0.019(2) 0.032(2) 0.017(2) 0.0014(17) 0.0033(16) -0.0108(17)
O7 0.0135(19) 0.025(2) 0.031(2) 0.0019(18) 0.0094(17) -0.0017(16)
O8 0.021(2) 0.026(2) 0.017(2) -0.0041(17) 0.0028(16) -0.0017(17)
O9 0.0137(19) 0.0188(19) 0.030(2) -0.0048(17) 0.0087(17) -0.0037(16)
N1 0.039(3) 0.031(3) 0.023(3) -0.001(2) 0.012(2) 0.002(2)
N2 0.034(3) 0.039(3) 0.035(3) 0.013(3) 0.020(3) 0.011(3)
N3 0.056(4) 0.035(3) 0.029(3) -0.002(3) 0.015(3) 0.007(3)
N4 0.035(3) 0.033(3) 0.028(3) 0.009(2) 0.007(2) -0.006(2)
N5 0.037(3) 0.029(3) 0.048(4) 0.013(3) -0.001(3) 0.004(3)
N6 0.033(3) 0.042(3) 0.031(3) -0.005(3) 0.012(2) -0.008(3)
C1 0.036(4) 0.042(4) 0.041(4) -0.010(3) 0.004(3) -0.013(3)
C2 0.028(4) 0.042(4) 0.064(5) 0.003(4) 0.018(4) -0.004(3)
C3 0.041(4) 0.048(4) 0.035(4) 0.018(3) 0.027(3) 0.022(4)
C4 0.067(5) 0.049(5) 0.031(4) 0.003(3) 0.024(4) 0.032(4)
C5 0.024(4) 0.058(5) 0.081(6) -0.002(5) 0.000(4) 0.001(4)
C6 0.041(5) 0.052(5) 0.066(6) 0.004(4) -0.016(4) 0.012(4)
C7 0.041(4) 0.027(4) 0.071(6) -0.008(4) -0.005(4) 0.013(3)
C8 0.043(5) 0.056(5) 0.058(5) -0.018(4) 0.018(4) 0.007(4)

loop_
_atom_type_symbol
_atom_type_description
_atom_type_scat_dispersion_real
_atom_type_scat_dispersion_imag
_atom_type_scat_source
C C 0.0033 0.0016 'International Tables Vol C Tables 4.2.6.8 and 6.1.1.4'
H H 0.0000 0.0000 'International Tables Vol C Tables 4.2.6.8 and 6.1.1.4'
N N 0.0061 0.0033 'International Tables Vol C Tables 4.2.6.8 and 6.1.1.4'
O O 0.0106 0.0060 'International Tables Vol C Tables 4.2.6.8 and 6.1.1.4'
F F 0.0171 0.0103 'International Tables Vol C Tables 4.2.6.8 and 6.1.1.4'
Cl Cl 0.1484 0.1585 'International Tables Vol C Tables 4.2.6.8 and 6.1.1.4'
Ni Ni 0.3393 1.1124 'International Tables Vol C Tables 4.2.6.8 and 6.1.1.4'
Ge Ge 0.1547 1.8001 'International Tables Vol C Tables 4.2.6.8 and 6.1.1.4'

loop_
_geom_angle_atom_site_label_1
_geom_angle_atom_site_label_2
_geom_angle_atom_site_label_3
_geom_angle
_geom_angle_site_symmetry_1
_geom_angle_site_symmetry_3
_geom_angle_publ_flag
O6 Ge1 O7 117.58(19) . . ?
O6 Ge1 O3 121.40(13) . . ?
O7 Ge1 O3 121.00(13) . . ?
O6 Ge1 F1 90.17(16) . . ?
O7 Ge1 F1 90.19(16) . . ?
O3 Ge1 F1 91.10(17) . . ?
O6 Ge1 O4 93.19(13) . . ?
O7 Ge1 O4 94.79(13) . . ?
O3 Ge1 O4 80.85(17) . . ?
F1 Ge1 O4 171.89(15) . . ?
O6 Ge1 Ge1 113.59(12) . 2_455 ?
O7 Ge1 Ge1 114.38(13) . 2_455 ?
O3 Ge1 Ge1 36.89(13) . 2_455 ?
F1 Ge1 Ge1 127.98(11) . 2_455 ?
O4 Ge1 Ge1 43.96(10) . 2_455 ?
O9 Ge2 O1 105.8(2) . . ?
O9 Ge2 O7 113.47(18) . . ?
O1 Ge2 O7 108.89(19) . . ?
O9 Ge2 O2 112.99(18) . . ?
O1 Ge2 O2 106.46(13) . . ?
O7 Ge2 O2 108.87(19) . . ?
F2 Ge3 O8 90.18(12) . . ?
F2 Ge3 O8 90.18(12) . 2_455 ?
O8 Ge3 O8 179.6(2) . 2_455 ?
F2 Ge3 O9 91.23(11) . . ?
O8 Ge3 O9 88.64(16) . . ?
O8 Ge3 O9 91.35(16) 2_455 . ?
F2 Ge3 O9 91.23(11) . 2_455 ?
O8 Ge3 O9 91.35(16) . 2_455 ?
O8 Ge3 O9 88.64(16) 2_455 2_455 ?
O9 Ge3 O9 177.5(2) . 2_455 ?
F2 Ge3 O4 180.0 . . ?
O8 Ge3 O4 89.82(12) . . ?
O8 Ge3 O4 89.82(12) 2_455 . ?
O9 Ge3 O4 88.77(11) . . ?
O9 Ge3 O4 88.77(11) 2_455 . ?
O8 Ge4 O5 110.8(2) . . ?
O8 Ge4 O6 113.81(18) . . ?
O5 Ge4 O6 106.1(2) . . ?
O8 Ge4 O2 110.71(18) . 2_455 ?
O5 Ge4 O2 105.3(2) . 2_455 ?
O6 Ge4 O2 109.70(18) . 2_455 ?
N5 Ni1 N5 180.0(3) . 3_656 ?
N5 Ni1 N4 96.1(2) . 3_656 ?
N5 Ni1 N4 83.9(2) 3_656 3_656 ?
N5 Ni1 N4 83.9(2) . . ?
N5 Ni1 N4 96.1(2) 3_656 . ?
N4 Ni1 N4 180.000(1) 3_656 . ?
N5 Ni1 N6 98.1(2) . 3_656 ?
N5 Ni1 N6 81.9(2) 3_656 3_656 ?
N4 Ni1 N6 91.5(2) 3_656 3_656 ?
N4 Ni1 N6 88.5(2) . 3_656 ?
N5 Ni1 N6 81.9(2) . . ?
N5 Ni1 N6 98.1(2) 3_656 . ?
N4 Ni1 N6 88.5(2) 3_656 . ?
N4 Ni1 N6 91.5(2) . . ?
N6 Ni1 N6 180.0 3_656 . ?
N2 Ni2 N2 175.6(3) 2 . ?
N2 Ni2 N3 94.3(2) 2 . ?
N2 Ni2 N3 82.7(2) . . ?
N2 Ni2 N3 82.7(2) 2 2 ?
N2 Ni2 N3 94.3(2) . 2 ?
N3 Ni2 N3 97.6(3) . 2 ?
N2 Ni2 N1 101.5(2) 2 . ?
N2 Ni2 N1 81.8(2) . . ?
N3 Ni2 N1 163.5(2) . . ?
N3 Ni2 N1 89.4(2) 2 . ?
N2 Ni2 N1 81.8(2) 2 2 ?
N2 Ni2 N1 101.5(2) . 2 ?
N3 Ni2 N1 89.4(2) . 2 ?
N3 Ni2 N1 163.5(2) 2 2 ?
N1 Ni2 N1 88.0(3) . 2 ?
Ge2 O1 Ge2 148.0(4) 2 . ?
Ge4 O2 Ge2 118.5(2) 2_455 . ?
Ge1 O3 Ge1 106.2(3) 2_455 . ?
Ge1 O4 Ge1 92.1(2) . 2_455 ?
Ge1 O4 Ge3 133.96(10) . . ?
Ge1 O4 Ge3 133.96(10) 2_455 . ?
Ge4 O5 H 109.5 . . ?
Ge4 O6 Ge1 122.0(2) . . ?
Ge2 O7 Ge1 119.7(2) . . ?
Ge4 O8 Ge3 120.2(2) . . ?
Ge2 O9 Ge3 119.4(2) . . ?
C1 N1 Ni2 107.2(4) . . ?
C1 N1 H1 110.3 . . ?
Ni2 N1 H1 110.3 . . ?
C1 N1 H2 110.3 . . ?
Ni2 N1 H2 110.3 . . ?
H1 N1 H2 108.5 . . ?
C3 N2 C2 117.3(5) . . ?
C3 N2 Ni2 106.7(4) . . ?
C2 N2 Ni2 108.8(4) . . ?
C3 N2 H3 107.9 . . ?
C2 N2 H3 107.9 . . ?
Ni2 N2 H3 107.9 . . ?
C4 N3 Ni2 107.4(4) . . ?
C4 N3 H4 110.2 . . ?
Ni2 N3 H4 110.2 . . ?
C4 N3 H5 110.2 . . ?
Ni2 N3 H5 110.2 . . ?
H4 N3 H5 108.5 . . ?
C5 N4 Ni1 108.9(4) . . ?
C5 N4 H6 109.9 . . ?
Ni1 N4 H6 109.9 . . ?
C5 N4 H7 109.9 . . ?
Ni1 N4 H7 109.9 . . ?
H6 N4 H7 108.3 . . ?
C7 N5 C6 117.1(6) . . ?
C7 N5 Ni1 106.4(4) . . ?
C6 N5 Ni1 108.0(4) . . ?
C7 N5 H8 108.3 . . ?
C6 N5 H8 108.3 . . ?
Ni1 N5 H8 108.3 . . ?
C8 N6 Ni1 109.5(4) . . ?
C8 N6 H9 109.8 . . ?
Ni1 N6 H9 109.8 . . ?
C8 N6 H10 109.8 . . ?
Ni1 N6 H10 109.8 . . ?
H9 N6 H10 108.2 . . ?
N1 C1 C2 108.9(6) . . ?
N1 C1 H11 109.9 . . ?
C2 C1 H11 109.9 . . ?
N1 C1 H12 109.9 . . ?
C2 C1 H12 109.9 . . ?
H11 C1 H12 108.3 . . ?
N2 C2 C1 107.4(5) . . ?
N2 C2 H13 110.2 . . ?
C1 C2 H13 110.2 . . ?
N2 C2 H14 110.2 . . ?
C1 C2 H14 110.2 . . ?
H13 C2 H14 108.5 . . ?
N2 C3 C4 107.1(5) . . ?
N2 C3 H15 110.3 . . ?
C4 C3 H15 110.3 . . ?
N2 C3 H16 110.3 . . ?
C4 C3 H16 110.3 . . ?
H15 C3 H16 108.6 . . ?
N3 C4 C3 110.3(5) . . ?
N3 C4 H17 109.6 . . ?
C3 C4 H17 109.6 . . ?
N3 C4 H18 109.6 . . ?
C3 C4 H18 109.6 . . ?
H17 C4 H18 108.1 . . ?
N4 C5 C6 111.4(6) . . ?
N4 C5 H19 109.4 . . ?
C6 C5 H19 109.4 . . ?
N4 C5 H20 109.4 . . ?
C6 C5 H20 109.4 . . ?
H19 C5 H20 108.0 . . ?
N5 C6 C5 113.3(6) . . ?
N5 C6 H21 108.9 . . ?
C5 C6 H21 108.9 . . ?
N5 C6 H22 108.9 . . ?
C5 C6 H22 108.9 . . ?
H21 C6 H22 107.7 . . ?
N5 C7 C8 112.0(6) . . ?
N5 C7 H23 109.2 . . ?
C8 C7 H23 109.2 . . ?
N5 C7 H24 109.2 . . ?
C8 C7 H24 109.2 . . ?
H23 C7 H24 107.9 . . ?
N6 C8 C7 109.6(6) . . ?
N6 C8 H25 109.8 . . ?
C7 C8 H25 109.8 . . ?
N6 C8 H26 109.8 . . ?
C7 C8 H26 109.8 . . ?
H25 C8 H26 108.2 . . ?

loop_
_geom_bond_atom_site_label_1
_geom_bond_atom_site_label_2
_geom_bond_distance
_geom_bond_site_symmetry_2
_geom_bond_publ_flag
Ge1 O6 1.768(4) . ?
Ge1 O7 1.780(4) . ?
Ge1 O3 1.782(3) . ?
Ge1 F1 1.823(3) . ?
Ge1 O4 1.980(3) . ?
Ge1 Ge1 2.8502(11) 2_455 ?
Ge2 O9 1.726(4) . ?
Ge2 O1 1.7367(17) . ?
Ge2 O7 1.757(4) . ?
Ge2 O2 1.765(4) . ?
Ge3 F2 1.810(4) . ?
Ge3 O8 1.868(4) . ?
Ge3 O8 1.868(4) 2_455 ?
Ge3 O9 1.887(4) . ?
Ge3 O9 1.887(4) 2_455 ?
Ge3 O4 2.012(5) . ?
Ge4 O8 1.721(4) . ?
Ge4 O5 1.752(4) . ?
Ge4 O6 1.760(4) . ?
Ge4 O2 1.760(4) 2_455 ?
Ni1 N5 2.078(5) . ?
Ni1 N5 2.078(5) 3_656 ?
Ni1 N4 2.094(5) 3_656 ?
Ni1 N4 2.094(5) . ?
Ni1 N6 2.168(5) 3_656 ?
Ni1 N6 2.168(5) . ?
Ni2 N2 2.066(5) 2 ?
Ni2 N2 2.066(5) . ?
Ni2 N3 2.135(5) . ?
Ni2 N3 2.135(5) 2 ?
Ni2 N1 2.157(5) . ?
Ni2 N1 2.157(5) 2 ?
O1 Ge2 1.7367(17) 2 ?
O2 Ge4 1.760(4) 2_455 ?
O3 Ge1 1.782(3) 2_455 ?
O4 Ge1 1.980(3) 2_455 ?
O5 H 0.8200 . ?
N1 C1 1.477(8) . ?
N1 H1 0.8895 . ?
N1 H2 0.8895 . ?
N2 C3 1.466(8) . ?
N2 C2 1.476(9) . ?
N2 H3 0.7630 . ?
N3 C4 1.480(9) . ?
N3 H4 0.7883 . ?
N3 H5 0.7883 . ?
N4 C5 1.445(9) . ?
N4 H6 0.8849 . ?
N4 H7 0.8849 . ?
N5 C7 1.465(9) . ?
N5 C6 1.478(9) . ?
N5 H8 0.6808 . ?
N6 C8 1.478(9) . ?
N6 H9 0.8722 . ?
N6 H10 0.8722 . ?
C1 C2 1.505(10) . ?
C1 H11 1.0033 . ?
C1 H12 1.0033 . ?
C2 H13 0.9832 . ?
C2 H14 0.9832 . ?
C3 C4 1.522(11) . ?
C3 H15 0.9970 . ?
C3 H16 0.9970 . ?
C4 H17 0.9708 . ?
C4 H18 0.9708 . ?
C5 C6 1.491(11) . ?
C5 H19 0.9609 . ?
C5 H20 0.9609 . ?
C6 H21 0.8121 . ?
C6 H22 0.8121 . ?
C7 C8 1.502(11) . ?
C7 H23 0.9696 . ?
C7 H24 0.9696 . ?
C8 H25 1.0066 . ?
C8 H26 1.0066 . ?

loop_
_geom_hbond_atom_site_label_D
_geom_hbond_atom_site_label_H
_geom_hbond_atom_site_label_A
_geom_hbond_distance_DH
_geom_hbond_distance_HA
_geom_hbond_distance_DA
_geom_hbond_angle_DHA
_geom_hbond_site_symmetry_A
N2 H3 F1 0.76 2.32 3.075(7) 170.5 2
N3 H5 F1 0.79 2.42 3.153(7) 156.2 3_565
N4 H6 O8 0.88 2.08 2.888(6) 151.8 2
N4 H7 Cl 0.88 2.52 3.396(6) 170.2 .
N5 H8 O9 0.68 2.63 3.299(7) 167.6 4_656
N6 H9 Cl 0.87 2.83 3.589(6) 145.7 3_656
N6 H10 F2 0.87 2.17 3.023(6) 164.5 1_655
